data_4310790
loop_
_publ_author_name
'Xi-Xue Hu'
'Ji-Qing Xu'
'Peng Cheng'
'Xiao-Yan Chen'
'Xiao-Bing Cui'
'Jiang-Feng Song'
'Guang-Di Yang'
'Tie-Gang Wang'

_publ_section_title
;
 A New Route for Preparing Coordination Polymers from Hydrothermal
 Reactions Involving in Situ Ligand Synthesis
;
_journal_name_full 'Inorganic Chemistry'
_journal_page_first 2261
_journal_page_last 2266
_journal_paper_doi 10.1021/ic0351646
_journal_volume 43
_journal_year 2004
_chemical_formula_moiety 'C10 H8 Co N4 O6'
_chemical_formula_sum 'C10 H8 Co N4 O6'
_chemical_formula_weight 339.13
_chemical_melting_point ?
_chemical_name_systematic
; 
 ? 
;
_space_group_IT_number 14
_symmetry_cell_setting monoclinic
_symmetry_space_group_name_Hall '-P 2ybc'
_symmetry_space_group_name_H-M 'P 1 21/c 1'
_atom_sites_solution_hydrogens geom
_atom_sites_solution_primary direct
_atom_sites_solution_secondary difmap
_audit_creation_method SHELXL-97
_cell_angle_alpha 90.00
_cell_angle_beta 95.250(4)
_cell_angle_gamma 90.00
_cell_formula_units_Z 2
_cell_length_a 6.8687(5)
_cell_length_b 7.5943(6)
_cell_length_c 10.0401(6)
_cell_measurement_temperature 293(2)
_cell_volume 521.52(6)
_computing_cell_refinement 'Bruker SMART'
_computing_data_collection 'Bruker SMART'
_computing_data_reduction 'Bruker SAINT'
_computing_molecular_graphics SHELXP-97
_computing_publication_material SHELXTL
_computing_structure_refinement 'SHELXL-97 (Sheldrick, 1997)'
_computing_structure_solution 'SHELXS-97 (Sheldrick, 1990)'
_diffrn_ambient_temperature 293(2)
_diffrn_measured_fraction_theta_full 1.000
_diffrn_measured_fraction_theta_max 1.000
_diffrn_measurement_device_type 'CCD area detector '
_diffrn_measurement_method 'phi and omega scans'
_diffrn_radiation_monochromator graphite
_diffrn_radiation_source 'fine-focus sealed tube'
_diffrn_radiation_type MoK\a
_diffrn_radiation_wavelength 0.71073
_diffrn_reflns_av_R_equivalents 0.0350
_diffrn_reflns_av_sigmaI/netI 0.0251
_diffrn_reflns_limit_h_max 7
_diffrn_reflns_limit_h_min -5
_diffrn_reflns_limit_k_max 7
_diffrn_reflns_limit_k_min -8
_diffrn_reflns_limit_l_max 10
_diffrn_reflns_limit_l_min -11
_diffrn_reflns_number 2395
_diffrn_reflns_theta_full 23.22
_diffrn_reflns_theta_max 23.22
_diffrn_reflns_theta_min 2.98
_diffrn_standards_decay_% 0
_diffrn_standards_interval_count 0
_diffrn_standards_interval_time .
_diffrn_standards_number 0
_exptl_absorpt_coefficient_mu 1.689
_exptl_absorpt_correction_T_max 0.8233
_exptl_absorpt_correction_T_min 0.7184
_exptl_absorpt_correction_type empirical
_exptl_absorpt_process_details SADABS
_exptl_crystal_colour Orange
_exptl_crystal_density_diffrn 2.160
_exptl_crystal_density_meas ?
_exptl_crystal_density_method 'not measured'
_exptl_crystal_description Block
_exptl_crystal_F_000 342
_exptl_crystal_size_max 0.21
_exptl_crystal_size_mid 0.16
_exptl_crystal_size_min 0.12
_refine_diff_density_max 0.641
_refine_diff_density_min -0.249
_refine_diff_density_rms 0.077
_refine_ls_extinction_method none
_refine_ls_goodness_of_fit_ref 1.130
_refine_ls_hydrogen_treatment mixed
_refine_ls_matrix_type full
_refine_ls_number_parameters 105
_refine_ls_number_reflns 751
_refine_ls_number_restraints 0
_refine_ls_restrained_S_all 1.130
_refine_ls_R_factor_all 0.0316
_refine_ls_R_factor_gt 0.0277
_refine_ls_shift/su_max 0.004
_refine_ls_shift/su_mean 0.000
_refine_ls_structure_factor_coef Fsqd
_refine_ls_weighting_details 'calc w=1/[\s^2^(Fo^2^)+(0.0406P)^2^+0.8161P] where P=(Fo^2^+2Fc^2^)/3'
_refine_ls_weighting_scheme calc
_refine_ls_wR_factor_gt 0.0799
_refine_ls_wR_factor_ref 0.0819
_reflns_number_gt 667
_reflns_number_total 751
_reflns_threshold_expression >2sigma(I)
_cod_data_source_file ic0351646si20031008_025345.cif
_cod_data_source_block m
_cod_depositor_comments
;
The following automatic conversions were performed:
'_symmetry_cell_setting' value 'Monoclinic' changed to 'monoclinic'
according to '/home/adriana/struct/CIF-dictionaries/cif_core.dic'
dictionary named 'cif_core.dic' version 2.4.1 from 2010-06-29.

Automatic conversion script
Id: cif_fix_enum 1555 2011-01-17 13:19:09Z saulius 

The following automatic conversions were performed:

'_chemical_melting_point' value 'not measured' was changed to '?' -
the value is undefined or not given.

Automatic conversion script
Id: cif_fix_values 1569 2011-02-09 13:29:24Z adriana 

The following automatic conversions were performed:

'_exptl_crystal_density_meas' value 'None' was changed to '?' - the
value is perceived as not measured.

Automatic conversion script
Id: cif_fix_values 3008 2015-01-20 13:52:24Z robertas 
;
_cod_database_code 4310790

loop_
_symmetry_equiv_pos_as_xyz
'x, y, z'
'-x, y+1/2, -z+1/2'
'-x, -y, -z'
'x, -y-1/2, z-1/2'

loop_
_atom_site_label
_atom_site_type_symbol
_atom_site_fract_x
_atom_site_fract_y
_atom_site_fract_z
_atom_site_U_iso_or_equiv
_atom_site_adp_type
_atom_site_occupancy
_atom_site_symmetry_multiplicity
_atom_site_calc_flag
_atom_site_refinement_flags
_atom_site_disorder_assembly
_atom_site_disorder_group
Co Co 0.5000 0.0000 0.0000 0.0154(3) Uani 1 2 d S . .
C1 C 0.6234(5) 0.1376(4) 0.4156(3) 0.0166(8) Uani 1 1 d . . .
C2 C 0.8166(5) 0.0658(4) 0.4603(3) 0.0161(7) Uani 1 1 d . . .
C3 C 0.9175(5) -0.0293(4) 0.3699(3) 0.0153(8) Uani 1 1 d . . .
C4 C 0.8292(5) -0.0576(4) 0.2315(3) 0.0161(7) Uani 1 1 d . . .
C5 C 0.8973(5) 0.0956(4) 0.5902(3) 0.0170(8) Uani 1 1 d . . .
H1 H 0.829(5) 0.163(4) 0.651(3) 0.017(9) Uiso 1 1 d . . .
O1 O 0.9241(3) -0.1415(3) 0.1484(2) 0.0219(6) Uani 1 1 d . . .
O2 O 0.4781(3) -0.2739(3) 0.0099(2) 0.0189(6) Uani 1 1 d . . .
O3 O 0.7618(3) -0.0601(3) -0.0921(2) 0.0230(6) Uani 1 1 d . . .
N1 N 0.6516(4) 0.0063(3) 0.1945(3) 0.0176(7) Uani 1 1 d . . .
N2 N 0.5595(4) 0.1031(4) 0.2890(3) 0.0198(7) Uani 1 1 d . . .
H2 H 0.451(6) 0.145(5) 0.257(4) 0.029(12) Uiso 1 1 d . . .

loop_
_atom_site_aniso_label
_atom_site_aniso_U_11
_atom_site_aniso_U_22
_atom_site_aniso_U_33
_atom_site_aniso_U_23
_atom_site_aniso_U_13
_atom_site_aniso_U_12
Co 0.0129(4) 0.0205(4) 0.0126(4) 0.0001(3) -0.0004(3) -0.0013(3)
C1 0.0165(18) 0.0170(17) 0.0160(18) 0.0026(14) 0.0004(15) -0.0020(14)
C2 0.0151(18) 0.0162(17) 0.0168(17) 0.0016(15) 0.0005(14) -0.0016(15)
C3 0.0150(18) 0.0169(17) 0.0139(17) 0.0018(14) 0.0006(14) -0.0015(14)
C4 0.0160(18) 0.0176(17) 0.0148(16) 0.0012(15) 0.0011(14) -0.0020(14)
C5 0.0155(18) 0.0199(18) 0.0156(17) -0.0006(16) 0.0020(14) 0.0004(15)
O1 0.0200(14) 0.0294(14) 0.0162(12) -0.0044(10) 0.0005(11) 0.0052(11)
O2 0.0194(13) 0.0206(13) 0.0169(12) 0.0028(10) 0.0030(10) -0.0040(10)
O3 0.0153(13) 0.0334(14) 0.0201(12) 0.0001(12) 0.0010(10) 0.0018(11)
N1 0.0164(16) 0.0225(16) 0.0136(15) -0.0041(12) 0.0005(12) 0.0020(12)
N2 0.0151(16) 0.0258(17) 0.0177(16) -0.0015(13) -0.0032(13) 0.0044(14)

loop_
_atom_type_symbol
_atom_type_description
_atom_type_scat_dispersion_real
_atom_type_scat_dispersion_imag
_atom_type_scat_source
C C 0.0033 0.0016 'International Tables Vol C Tables 4.2.6.8 and 6.1.1.4'
H H 0.0000 0.0000 'International Tables Vol C Tables 4.2.6.8 and 6.1.1.4'
N N 0.0061 0.0033 'International Tables Vol C Tables 4.2.6.8 and 6.1.1.4'
O O 0.0106 0.0060 'International Tables Vol C Tables 4.2.6.8 and 6.1.1.4'
Co Co 0.3494 0.9721 'International Tables Vol C Tables 4.2.6.8 and 6.1.1.4'

loop_
_geom_angle_atom_site_label_1
_geom_angle_atom_site_label_2
_geom_angle_atom_site_label_3
_geom_angle
_geom_angle_site_symmetry_1
_geom_angle_site_symmetry_3
_geom_angle_publ_flag
O2 Co O2 180.00(12) . 3_655 ?
O2 Co N1 89.44(9) . 3_655 ?
O2 Co N1 90.56(9) 3_655 3_655 ?
O2 Co N1 90.56(9) . . ?
O2 Co N1 89.44(9) 3_655 . ?
N1 Co N1 180.0(2) 3_655 . ?
O2 Co O3 82.84(9) . . ?
O2 Co O3 97.16(9) 3_655 . ?
N1 Co O3 87.65(10) 3_655 . ?
N1 Co O3 92.35(10) . . ?
O2 Co O3 97.16(9) . 3_655 ?
O2 Co O3 82.84(9) 3_655 3_655 ?
N1 Co O3 92.35(10) 3_655 3_655 ?
N1 Co O3 87.65(10) . 3_655 ?
O3 Co O3 180.0 . 3_655 ?
O2 C1 N2 121.2(3) 2_655 . ?
O2 C1 C2 123.4(3) 2_655 . ?
N2 C1 C2 115.4(3) . . ?
C5 C2 C3 121.1(3) . . ?
C5 C2 C1 119.9(3) . . ?
C3 C2 C1 118.9(3) . . ?
C5 C3 C2 119.7(3) 3_756 . ?
C5 C3 C4 120.2(3) 3_756 . ?
C2 C3 C4 120.1(3) . . ?
O1 C4 N1 120.6(3) . . ?
O1 C4 C3 119.8(3) . . ?
N1 C4 C3 119.6(3) . . ?
C2 C5 C3 119.2(3) . 3_756 ?
C1 O2 Co 127.2(2) 2_645 . ?
C4 N1 N2 117.5(3) . . ?
C4 N1 Co 127.3(2) . . ?
N2 N1 Co 114.9(2) . . ?
C1 N2 N1 128.4(3) . . ?

loop_
_geom_bond_atom_site_label_1
_geom_bond_atom_site_label_2
_geom_bond_distance
_geom_bond_site_symmetry_2
_geom_bond_publ_flag
Co O2 2.089(2) . ?
Co O2 2.089(2) 3_655 ?
Co N1 2.128(3) 3_655 ?
Co N1 2.128(3) . ?
Co O3 2.145(2) . ?
Co O3 2.145(2) 3_655 ?
C1 O2 1.262(4) 2_655 ?
C1 N2 1.332(5) . ?
C1 C2 1.466(5) . ?
C2 C5 1.388(5) . ?
C2 C3 1.393(5) . ?
C3 C5 1.392(5) 3_756 ?
C3 C4 1.480(5) . ?
C4 O1 1.275(4) . ?
C4 N1 1.333(5) . ?
C5 C3 1.392(5) 3_756 ?
O2 C1 1.262(4) 2_645 ?
N1 N2 1.396(4) . ?
